data_4317927
loop_
_publ_author_name
'Jaydip Gangopadhyay'
'Suman Sengupta'
'Sibaprasad Bhattacharyya'
'Indranil Chakraborty'
'Animesh Chakravorty'

_publ_section_title
;
 Pyridylazole Chelation of Oxorhenium(V) and Imidorhenium(V). Rates and
 Trends of Oxygen Atom Transfer from ReVO to Tertiary Phosphines
;
_journal_name_full 'Inorganic Chemistry'
_journal_page_first 2616
_journal_page_last 2622
_journal_paper_doi 10.1021/ic011064t
_journal_volume 41
_journal_year 2002
_chemical_formula_sum 'C18 H13 Cl3 N3 O Re'
_chemical_formula_weight 579.86
_chemical_name_systematic
; 
 ? 
;
_space_group_IT_number 14
_symmetry_cell_setting monoclinic
_symmetry_space_group_name_Hall '-P 2ybc'
_symmetry_space_group_name_H-M 'P 1 21/c 1'
_atom_sites_solution_hydrogens geom
_atom_sites_solution_primary heavy
_atom_sites_solution_secondary difmap
_audit_creation_method SHELXL
_cell_angle_alpha 90.00
_cell_angle_beta 94.03(4)
_cell_angle_gamma 90.00
_cell_formula_units_Z 4
_cell_length_a 9.566(6)
_cell_length_b 16.082(8)
_cell_length_c 11.841(5)
_cell_measurement_reflns_used 30
_cell_measurement_temperature 293(2)
_cell_measurement_theta_max 15
_cell_measurement_theta_min 7
_cell_volume 1817.1(16)
_computing_cell_refinement 'Siemens P3/P4-PC V4.27'
_computing_data_collection 'Siemens P3/P4-PC V4.27'
_computing_data_reduction 'Siemens P3/P4-PC V4.27'
_computing_molecular_graphics 'Siemens SHELXTL V5.03 PC'
_computing_publication_material 'Siemens SHELXTL V5.03 PC'
_computing_structure_refinement 'SHELXL-93 (Sheldrick, 1993)'
_computing_structure_solution 'SHELXS-86 (Sheldrick, 1990)'
_diffrn_ambient_temperature 293(2)
_diffrn_measurement_device 'Siemens R3m/V'
_diffrn_measurement_method '\w scans'
_diffrn_radiation_monochromator graphite
_diffrn_radiation_source 'fine-focus sealed tube'
_diffrn_radiation_type MoK\a
_diffrn_radiation_wavelength 0.71073
_diffrn_reflns_av_R_equivalents 0.1007
_diffrn_reflns_av_sigmaI/netI 0.0465
_diffrn_reflns_limit_h_max 11
_diffrn_reflns_limit_h_min 0
_diffrn_reflns_limit_k_max 19
_diffrn_reflns_limit_k_min 0
_diffrn_reflns_limit_l_max 14
_diffrn_reflns_limit_l_min -14
_diffrn_reflns_number 3371
_diffrn_reflns_theta_max 25.01
_diffrn_reflns_theta_min 2.13
_diffrn_standards_decay_% 0
_diffrn_standards_interval_count 198
_diffrn_standards_number 2
_exptl_absorpt_coefficient_mu 7.141
_exptl_absorpt_correction_T_max 0.277
_exptl_absorpt_correction_T_min 0.152
_exptl_absorpt_correction_type semi-empirical
_exptl_crystal_colour dark_blue
_exptl_crystal_density_diffrn 2.120
_exptl_crystal_description parallelopiped
_exptl_crystal_F_000 1104
_exptl_crystal_size_max 0.40
_exptl_crystal_size_mid 0.35
_exptl_crystal_size_min 0.30
_refine_diff_density_max 4.861
_refine_diff_density_min -3.944
_refine_diff_density_rms 0.326
_refine_ls_extinction_method none
_refine_ls_goodness_of_fit_all 1.238
_refine_ls_goodness_of_fit_obs 1.288
_refine_ls_matrix_type full
_refine_ls_number_parameters 220
_refine_ls_number_reflns 3164
_refine_ls_number_restraints 0
_refine_ls_restrained_S_all 1.356
_refine_ls_restrained_S_obs 1.288
_refine_ls_R_factor_all 0.0816
_refine_ls_R_factor_obs 0.0582
_refine_ls_shift/esd_max 0.003
_refine_ls_shift/esd_mean 0.000
_refine_ls_structure_factor_coef Fsqd
_refine_ls_weighting_details 'w=1/[\s^2^(Fo^2^)+(0.1000P)^2^+0.0000P] where P=(Fo^2^+2Fc^2^)/3'
_refine_ls_weighting_scheme calc
_refine_ls_wR_factor_all 0.1793
_refine_ls_wR_factor_obs 0.1510
_reflns_number_observed 2497
_reflns_number_total 3182
_reflns_observed_criterion >2sigma(I)
_cod_data_source_file ic011064t_4.cif
_cod_data_source_block nar[Re(NPh)Cl3(pbo)]
_cod_depositor_comments
;
The following automatic conversions were performed:

'_symmetry_cell_setting' value 'Monoclinic' changed to 'monoclinic'
according to the built-in table from CIF Core dictionary named
'cif_core.dic' version 2.4.1 from 2010-06-29.

Automatic conversion script
Id: cif_fix_values 1646 2011-03-28 12:23:43Z adriana 

The following automatic conversions were performed:

'_refine_ls_weighting_scheme' value 'calc
w=1/[\s^2^(Fo^2^)+(0.1000P)^2^+0.0000P] where P=(Fo^2^+2Fc^2^)/3' was
changed to 'calc'. New tag '_refine_ls_weighting_details' was
created. The value of the new tag was set to
'w=1/[\s^2^(Fo^2^)+(0.1000P)^2^+0.0000P] where P=(Fo^2^+2Fc^2^)/3'.

Automatic conversion script
Id: cif_fix_values 3143 2015-03-26 13:38:13Z robertas 

The following automatic conversions were performed:

'_atom_sites_solution_primary' value 'Heavy atom method' was changed
to 'heavy'.

Automatic conversion script
Id: cif_fix_values 6452 2018-10-05 10:23:21Z andrius 
;
_cod_original_cell_volume 1817.0(16)
_cod_database_code 4317927

loop_
_symmetry_equiv_pos_as_xyz
'x, y, z'
'-x, y+1/2, -z+1/2'
'-x, -y, -z'
'x, -y-1/2, z-1/2'

loop_
_atom_site_aniso_label
_atom_site_aniso_U_11
_atom_site_aniso_U_22
_atom_site_aniso_U_33
_atom_site_aniso_U_23
_atom_site_aniso_U_13
_atom_site_aniso_U_12
Re 0.0252(3) 0.0238(3) 0.0169(3) 0.0024(2) -0.0082(2) 0.0036(2)
Cl3 0.033(2) 0.040(2) 0.035(2) -0.0110(14) -0.0111(14) 0.0000(13)
Cl2 0.036(2) 0.040(2) 0.033(2) -0.0048(14) -0.0077(14) -0.0028(14)
Cl1 0.048(2) 0.041(2) 0.022(2) 0.0113(13) -0.0046(15) -0.0015(15)
O 0.037(5) 0.026(4) 0.039(5) 0.009(4) -0.009(4) 0.005(4)
N1 0.030(5) 0.030(5) 0.012(5) -0.002(4) -0.005(4) -0.004(4)
N2 0.024(5) 0.023(5) 0.035(6) 0.001(4) -0.009(5) 0.004(4)
C1 0.034(7) 0.044(7) 0.018(6) -0.003(6) -0.005(5) 0.004(6)
C2 0.036(8) 0.068(10) 0.042(9) -0.022(8) 0.004(7) 0.013(7)
C3 0.031(8) 0.043(8) 0.065(11) -0.014(8) -0.008(8) 0.006(6)
C4 0.022(6) 0.035(6) 0.044(8) -0.006(6) -0.011(6) 0.003(5)
C7 0.025(6) 0.032(6) 0.011(6) 0.007(5) -0.013(5) -0.005(5)
C8 0.027(6) 0.036(6) 0.031(7) -0.002(6) -0.002(6) 0.001(5)
C9 0.035(7) 0.047(7) 0.030(8) -0.011(6) -0.002(6) -0.011(6)
C10 0.031(7) 0.056(9) 0.038(8) 0.018(7) -0.006(6) -0.010(6)
C11 0.035(7) 0.048(8) 0.039(9) 0.011(7) -0.010(7) -0.003(6)
C12 0.029(6) 0.034(6) 0.022(7) 0.010(5) -0.011(5) -0.002(5)
C13 0.020(6) 0.032(6) 0.025(7) -0.001(5) -0.014(5) 0.005(5)
C14 0.053(9) 0.026(6) 0.028(7) -0.004(6) -0.019(6) -0.001(6)
C15 0.024(7) 0.052(9) 0.054(11) 0.006(7) -0.029(7) -0.002(6)
C16 0.032(8) 0.046(8) 0.088(15) 0.009(9) -0.003(9) 0.028(7)
C17 0.053(10) 0.045(9) 0.058(11) 0.000(7) 0.003(9) 0.015(7)
C18 0.032(7) 0.036(7) 0.027(7) 0.005(6) -0.013(6) 0.006(6)

loop_
_atom_site_label
_atom_site_type_symbol
_atom_site_fract_x
_atom_site_fract_y
_atom_site_fract_z
_atom_site_U_iso_or_equiv
_atom_site_thermal_displace_type
_atom_site_occupancy
_atom_site_calc_flag
_atom_site_refinement_flags
_atom_site_disorder_group
Re Re 0.69648(5) 0.85206(3) 0.24440(4) 0.0224(2) Uani 1 d . .
Cl3 Cl 0.5033(3) 0.7906(2) 0.1479(3) 0.0365(7) Uani 1 d . .
Cl2 Cl 0.8383(3) 0.9414(2) 0.3625(3) 0.0364(7) Uani 1 d . .
Cl1 Cl 0.6401(4) 0.7805(2) 0.4055(3) 0.0376(8) Uani 1 d . .
O O 0.6396(9) 1.0656(5) 0.0502(8) 0.034(2) Uani 1 d . .
N1 N 0.5359(10) 0.9494(6) 0.2845(8) 0.025(2) Uani 1 d . .
N2 N 0.7002(10) 0.9420(6) 0.1189(9) 0.028(2) Uani 1 d . .
N3 N 0.8306(10) 0.7921(6) 0.2049(9) 0.025(2) Uiso 1 d . .
C1 C 0.4522(13) 0.9464(8) 0.3694(10) 0.032(3) Uani 1 d . .
H1A H 0.4507(13) 0.8996(8) 0.4153(10) 0.039 Uiso 1 calc R .
C2 C 0.3656(15) 1.0152(10) 0.3889(13) 0.049(4) Uani 1 d . .
H2A H 0.3059(15) 1.0134(10) 0.4475(13) 0.058 Uiso 1 calc R .
C3 C 0.3689(15) 1.0830(9) 0.3236(14) 0.047(4) Uani 1 d . .
H3A H 0.3145(15) 1.1290(9) 0.3390(14) 0.056 Uiso 1 calc R .
C4 C 0.4518(13) 1.0847(8) 0.2344(12) 0.034(3) Uani 1 d . .
H4A H 0.4524(13) 1.1302(8) 0.1861(12) 0.041 Uiso 1 calc R .
C5 C 0.5337(12) 1.0168(7) 0.2191(10) 0.025(2) Uiso 1 d . .
C6 C 0.6269(12) 1.0069(7) 0.1278(10) 0.025(2) Uiso 1 d . .
C7 C 0.7741(12) 0.9543(7) 0.0228(9) 0.023(2) Uani 1 d . .
C8 C 0.8659(13) 0.9077(8) -0.0300(11) 0.032(3) Uani 1 d . .
H8A H 0.8925(13) 0.8550(8) -0.0044(11) 0.038 Uiso 1 calc R .
C9 C 0.9189(14) 0.9431(8) -0.1255(11) 0.038(3) Uani 1 d . .
H9A H 0.9804(14) 0.9123(8) -0.1663(11) 0.045 Uiso 1 calc R .
C10 C 0.8836(14) 1.0219(9) -0.1613(12) 0.042(3) Uani 1 d . .
H10A H 0.9261(14) 1.0442(9) -0.2227(12) 0.050 Uiso 1 calc R .
C11 C 0.7880(14) 1.0682(9) -0.1093(12) 0.041(3) Uani 1 d . .
H11A H 0.7610(14) 1.1207(9) -0.1356(12) 0.050 Uiso 1 calc R .
C12 C 0.7344(13) 1.0338(7) -0.0173(10) 0.029(3) Uani 1 d . .
C13 C 0.9537(12) 0.7511(7) 0.1902(10) 0.026(3) Uani 1 d . .
C14 C 1.0649(15) 0.7609(7) 0.2696(12) 0.037(3) Uani 1 d . .
H14A H 1.0569(15) 0.7956(7) 0.3317(12) 0.044 Uiso 1 calc R .
C15 C 1.1859(13) 0.7197(9) 0.2563(13) 0.045(4) Uani 1 d . .
H15A H 1.2624(13) 0.7269(9) 0.3083(13) 0.054 Uiso 1 calc R .
C16 C 1.1952(16) 0.6684(9) 0.1681(17) 0.056(5) Uani 1 d . .
H16A H 1.2786(16) 0.6400(9) 0.1600(17) 0.067 Uiso 1 calc R .
C17 C 1.0846(18) 0.6566(8) 0.0892(16) 0.052(4) Uani 1 d . .
H17A H 1.0920(18) 0.6202(8) 0.0290(16) 0.062 Uiso 1 calc R .
C18 C 0.9646(13) 0.6993(7) 0.1014(11) 0.032(3) Uani 1 d . .
H18A H 0.8891(13) 0.6930(7) 0.0482(11) 0.039 Uiso 1 calc R .

loop_
_atom_type_symbol
_atom_type_description
_atom_type_scat_dispersion_real
_atom_type_scat_dispersion_imag
_atom_type_scat_source
C C 0.0033 0.0016 'International Tables Vol C Tables 4.2.6.8 and 6.1.1.4'
H H 0.0000 0.0000 'International Tables Vol C Tables 4.2.6.8 and 6.1.1.4'
N N 0.0061 0.0033 'International Tables Vol C Tables 4.2.6.8 and 6.1.1.4'
O O 0.0106 0.0060 'International Tables Vol C Tables 4.2.6.8 and 6.1.1.4'
Cl Cl 0.1484 0.1585 'International Tables Vol C Tables 4.2.6.8 and 6.1.1.4'
Re Re -1.0185 7.2310 'International Tables Vol C Tables 4.2.6.8 and 6.1.1.4'

loop_
_geom_angle_atom_site_label_1
_geom_angle_atom_site_label_2
_geom_angle_atom_site_label_3
_geom_angle
_geom_angle_site_symmetry_1
_geom_angle_site_symmetry_3
_geom_angle_publ_flag
N3 Re N2 98.5(4) . . y
N3 Re N1 170.7(4) . . y
N2 Re N1 73.4(3) . . y
N3 Re Cl1 99.7(3) . . y
N2 Re Cl1 161.7(3) . . y
N1 Re Cl1 88.3(2) . . y
N3 Re Cl3 102.3(3) . . y
N2 Re Cl3 89.9(3) . . y
N1 Re Cl3 82.5(3) . . y
Cl1 Re Cl3 88.32(13) . . y
N3 Re Cl2 95.4(4) . . y
N2 Re Cl2 87.8(3) . . y
N1 Re Cl2 80.0(3) . . y
Cl1 Re Cl2 88.39(12) . . y
Cl3 Re Cl2 162.25(11) . . y
C6 O C12 103.8(9) . . ?
C1 N1 C5 118.9(10) . . ?
C1 N1 Re 125.9(8) . . ?
C5 N1 Re 115.1(7) . . ?
C6 N2 C7 105.4(10) . . ?
C6 N2 Re 118.5(8) . . ?
C7 N2 Re 135.9(8) . . ?
C13 N3 Re 168.8(9) . . ?
N1 C1 C2 119.2(13) . . ?
C3 C2 C1 120.4(13) . . ?
C2 C3 C4 120.1(13) . . ?
C3 C4 C5 117.2(13) . . ?
N1 C5 C4 124.1(11) . . ?
N1 C5 C6 111.0(9) . . ?
C4 C5 C6 124.9(11) . . ?
N2 C6 O 116.7(10) . . ?
N2 C6 C5 121.5(10) . . ?
O C6 C5 121.8(10) . . ?
C8 C7 N2 133.3(11) . . ?
C8 C7 C12 121.4(10) . . ?
N2 C7 C12 105.3(10) . . ?
C7 C8 C9 115.9(12) . . ?
C10 C9 C8 122.2(12) . . ?
C11 C10 C9 121.7(12) . . ?
C12 C11 C10 116.4(13) . . ?
O C12 C11 129.0(12) . . ?
O C12 C7 108.7(9) . . ?
C11 C12 C7 122.3(12) . . ?
C18 C13 N3 120.6(11) . . ?
C18 C13 C14 120.3(11) . . ?
N3 C13 C14 119.1(11) . . ?
C15 C14 C13 119.3(12) . . ?
C16 C15 C14 119.9(13) . . ?
C15 C16 C17 121.6(13) . . ?
C18 C17 C16 118.4(14) . . ?
C13 C18 C17 120.5(14) . . ?

loop_
_geom_bond_atom_site_label_1
_geom_bond_atom_site_label_2
_geom_bond_distance
_geom_bond_site_symmetry_2
_geom_bond_publ_flag
Re N3 1.698(9) . y
Re N2 2.077(10) . y
Re N1 2.267(9) . y
Re Cl1 2.324(3) . y
Re Cl3 2.324(3) . y
Re Cl2 2.365(3) . y
O C6 1.328(14) . ?
O C12 1.350(14) . ?
N1 C1 1.330(15) . ?
N1 C5 1.331(14) . ?
N2 C6 1.266(14) . ?
N2 C7 1.395(14) . ?
N3 C13 1.371(14) . ?
C1 C2 1.41(2) . ?
C2 C3 1.34(2) . ?
C3 C4 1.36(2) . ?
C4 C5 1.36(2) . ?
C5 C6 1.46(2) . ?
C7 C8 1.34(2) . ?
C7 C12 1.41(2) . ?
C8 C9 1.39(2) . ?
C9 C10 1.37(2) . ?
C10 C11 1.36(2) . ?
C11 C12 1.36(2) . ?
C13 C18 1.35(2) . ?
C13 C14 1.38(2) . ?
C14 C15 1.35(2) . ?
C15 C16 1.34(2) . ?
C16 C17 1.37(2) . ?
C17 C18 1.35(2) . ?

loop_
_cod_related_entry_id
_cod_related_entry_database
_cod_related_entry_code
1 ChemSpider 30661057
